data_7010104
loop_
_publ_author_name
'Bera, Jitendra K.'
'Lau, Sophia S.'
'Fanwick, Phillip E.'
'Walton, Richard A.'

_publ_section_title
;
 Reactions of the dirhenium(III,III) complex
 cis-Re2(\m-O2CMe)2Cl4(H2O)2 that lead to the dirhenium(III,II)
 complexes Re2(\m-O2CMe)Cl4(PR3)2 and tetrarheniumcyclodiyne clusters
 of the type Re4(\m-O)4Cl4(PR3)4
;
_journal_issue 23
_journal_name_full 'Journal of the Chemical Society, Dalton Transactions'
_journal_page_first 4277
_journal_paper_doi 10.1039/b005975g
_journal_year 2000
_chemical_formula_sum 'C55 H54 Cl7 O2 P4 Re'
_chemical_formula_weight 1305.31
_chemical_name_systematic ' ?'
_space_group_IT_number 2
_symmetry_cell_setting triclinic
_symmetry_space_group_name_Hall '-P 1'
_symmetry_space_group_name_H-M 'P -1'
_atom_type_scat_source 'International Tables for Crystallography (Vol C) '
_cell_angle_alpha 97.9692(19)
_cell_angle_beta 91.753(2)
_cell_angle_gamma 110.195(2)
_cell_formula_units_Z 2
_cell_length_a 9.4968(3)
_cell_length_b 12.9135(5)
_cell_length_c 24.8886(10)
_cell_measurement_reflns_used 19987
_cell_measurement_temperature 173
_cell_measurement_theta_max 27
_cell_measurement_theta_min 4
_cell_volume 2826.83(19)
_computing_cell_refinement DENZO/SCALEPACK_(Otwinowski,_1996)
_computing_data_collection Collect_(Nonius,_1998)
_computing_data_reduction DENZO/SCALEPACK_(Otwinowski,_1996)
_computing_molecular_graphics
;
    ORTEP (Johnson, 1976)
    Xtal_GX (Hall, 1995)
    PLUTON (Spek, 1991)
;
_computing_publication_material CIF_VAX_MolEN_(Fair,_1990)
_computing_structure_refinement SHELX97_(Sheldrick,_1997)
_computing_structure_solution Direct_methods_(Shelxs97,_Sheldrick,_1997)
_diffrn_ambient_temperature 173
_diffrn_radiation_type MO-K\a
_diffrn_radiation_wavelength 0.71073
_diffrn_reflns_av_R_equivalents 0.066
_diffrn_reflns_limit_h_max 12
_diffrn_reflns_limit_h_min 0
_diffrn_reflns_limit_k_max 15
_diffrn_reflns_limit_k_min -16
_diffrn_reflns_limit_l_max 32
_diffrn_reflns_limit_l_min -32
_diffrn_reflns_number 19987
_diffrn_reflns_theta_max 27.87
_diffrn_reflns_theta_min 4.00
_exptl_absorpt_coefficient_mu 2.662
_exptl_absorpt_correction_T_max 0.8467
_exptl_absorpt_correction_T_min 0.6945
_exptl_absorpt_correction_type refined_empirical_(Otwinowski_&_Minor,_1996
_exptl_crystal_colour yellow
_exptl_crystal_density_diffrn 1.53
_exptl_crystal_description plate
_exptl_crystal_F_000 1308
_exptl_crystal_size_max 0.50
_exptl_crystal_size_mid 0.22
_exptl_crystal_size_min 0.06
_refine_diff_density_max 1.41
_refine_diff_density_min -1.48
_refine_ls_d_res_high 0.84
_refine_ls_extinction_method none
_refine_ls_goodness_of_fit_ref 1.090
_refine_ls_hydrogen_treatment H_atoms_riding
_refine_ls_matrix_type full
_refine_ls_number_parameters 625
_refine_ls_number_reflns 9285
_refine_ls_number_restraints 0
_refine_ls_R_factor_gt 0.061
_refine_ls_shift/su_max 0.007
_refine_ls_structure_factor_coef Fsqd
_refine_ls_weighting_details 'w=1/[\s^2^(Fo^2^)+(0.0191P)^2^+21.7174P] where P=(Fo^2^+2Fc^2^)/'
_refine_ls_weighting_scheme calc
_refine_ls_wR_factor_ref 0.123
_reflns_number_gt 9756
_reflns_number_total 11859
_reflns_threshold_expression >2.0\s(I)
_cod_data_source_file b005975g.txt
_cod_data_source_block J4602X
_cod_depositor_comments
;
The following automatic conversions were performed:
'_refine_ls_weighting_scheme' value 'calc ' changed to 'calc' according to
'/home/saulius/struct/CIF-dictionaries/cif_core.dic' dictionary named
'cif_core.dic' version 2.4.1 from 2010-06-29.

Automatic conversion script
Id: cif_fix_enum 1527 2010-12-29 10:47:43Z saulius 
;
_cod_original_cell_volume 2826.8(4)
_cod_original_sg_symbol_H-M 'p -1'
_cod_database_code 7010104

loop_
_symmetry_equiv_pos_as_xyz
'x, y, z'
'-x, -y, -z'

loop_
_atom_site_aniso_label
_atom_site_aniso_U_11
_atom_site_aniso_U_22
_atom_site_aniso_U_33
_atom_site_aniso_U_12
_atom_site_aniso_U_13
_atom_site_aniso_U_23
Re(1) 0.0214(2) 0.0157(2) 0.0265(3) 0.00262(19) 0.00165(19) 0.00382(18)
Re(2) 0.0355(3) 0.0417(3) 0.0282(3) 0.0146(3) 0.0068(2) 0.0061(2)
Cl(1) 0.0502(14) 0.0525(14) 0.0331(12) 0.0121(11) 0.0045(10) 0.0097(10)
Cl(91) 0.122(4) 0.067(2) 0.171(5) 0.017(2) -0.027(3) 0.001(3)
Cl(92) 0.131(4) 0.151(5) 0.118(4) 0.029(4) -0.005(3) -0.037(3)
Cl(93) 0.202(6) 0.082(3) 0.145(4) 0.007(3) -0.052(4) 0.024(3)
Cl(94) 0.185(5) 0.072(2) 0.096(3) -0.039(3) -0.029(3) 0.035(2)
Cl(95) 0.144(4) 0.083(3) 0.159(4) 0.061(3) 0.053(3) 0.019(3)
Cl(96) 0.236(8) 0.180(6) 0.124(4) 0.042(6) 0.059(5) -0.034(4)
P(1) 0.0277(11) 0.0184(10) 0.0283(11) 0.0044(8) 0.0007(9) 0.0018(8)
P(2) 0.0224(10) 0.0205(10) 0.0301(11) 0.0040(9) 0.0017(9) 0.0062(8)
P(3) 0.0402(14) 0.0430(14) 0.0386(14) 0.0119(12) 0.0036(11) 0.0109(11)
P(4) 0.0477(15) 0.0522(15) 0.0360(13) 0.0232(13) 0.0133(11) 0.0047(11)
O(1) 0.038(3) 0.017(3) 0.025(3) 0.004(2) -0.002(2) 0.005(2)
O(2) 0.090(5) 0.049(4) 0.018(3) -0.001(4) 0.014(3) 0.009(3)
C(11) 0.025(4) 0.018(4) 0.040(5) 0.004(3) 0.004(4) 0.004(3)
C(21) 0.044(5) 0.029(4) 0.026(4) 0.012(4) -0.003(4) 0.007(3)
C(31) 0.058(6) 0.052(6) 0.046(6) 0.015(5) 0.011(5) 0.018(5)
C(41) 0.049(6) 0.069(7) 0.037(6) 0.006(5) 0.016(5) 0.008(5)
C(111) 0.030(4) 0.018(4) 0.035(5) -0.001(3) -0.002(4) 0.001(3)
C(112) 0.033(5) 0.041(5) 0.039(5) 0.011(4) 0.004(4) 0.001(4)
C(113) 0.030(5) 0.057(6) 0.056(6) 0.016(5) 0.006(4) -0.004(5)
C(114) 0.043(6) 0.050(6) 0.051(6) 0.009(5) 0.016(5) 0.006(5)
C(115) 0.055(6) 0.048(6) 0.040(5) 0.014(5) 0.015(5) 0.011(4)
C(116) 0.040(5) 0.039(5) 0.043(5) 0.014(4) 0.008(4) 0.009(4)
C(121) 0.031(4) 0.015(4) 0.039(5) 0.004(3) -0.007(4) 0.000(3)
C(122) 0.029(4) 0.026(4) 0.049(5) 0.003(4) 0.003(4) 0.005(4)
C(123) 0.032(5) 0.030(5) 0.063(6) -0.004(4) 0.008(4) 0.016(5)
C(124) 0.050(6) 0.017(4) 0.083(8) 0.005(4) 0.001(6) 0.005(5)
C(125) 0.066(7) 0.022(5) 0.062(7) 0.018(5) -0.002(5) -0.009(4)
C(126) 0.048(6) 0.028(5) 0.046(6) 0.007(4) 0.004(4) 0.000(4)
C(211) 0.032(4) 0.024(4) 0.026(4) 0.003(4) 0.008(3) 0.006(3)
C(212) 0.039(5) 0.037(5) 0.052(6) 0.010(4) 0.011(4) 0.014(4)
C(213) 0.035(5) 0.050(6) 0.067(7) 0.003(5) 0.020(5) 0.018(5)
C(214) 0.056(7) 0.034(5) 0.051(6) -0.016(5) 0.021(5) 0.013(5)
C(215) 0.058(7) 0.031(5) 0.067(7) 0.006(5) 0.024(5) 0.026(5)
C(216) 0.047(5) 0.039(5) 0.047(6) 0.018(5) 0.009(4) 0.011(4)
C(221) 0.027(4) 0.032(4) 0.031(4) 0.012(4) 0.003(3) 0.010(4)
C(222) 0.042(5) 0.030(5) 0.041(5) 0.016(4) 0.006(4) 0.005(4)
C(223) 0.056(6) 0.042(5) 0.049(6) 0.027(5) 0.004(5) 0.004(4)
C(224) 0.037(5) 0.052(6) 0.064(7) 0.025(5) 0.012(5) 0.012(5)
C(225) 0.034(5) 0.052(6) 0.058(6) 0.021(5) 0.012(5) 0.024(5)
C(226) 0.024(4) 0.037(5) 0.047(5) 0.007(4) 0.005(4) 0.013(4)
C(311) 0.051(6) 0.042(6) 0.058(6) 0.015(5) 0.001(5) 0.018(5)
C(312) 0.065(8) 0.068(8) 0.074(8) 0.025(7) -0.011(6) -0.003(6)
C(313) 0.069(8) 0.109(11) 0.066(8) 0.042(8) -0.011(7) 0.007(8)
C(314) 0.092(11) 0.115(13) 0.077(10) 0.040(10) -0.018(8) 0.013(9)
C(315) 0.099(12) 0.113(12) 0.080(10) 0.039(10) -0.024(9) 0.012(9)
C(316) 0.096(10) 0.080(9) 0.079(9) 0.020(8) -0.035(8) 0.015(7)
C(321) 0.067(7) 0.040(6) 0.045(6) 0.014(5) -0.008(5) 0.007(5)
C(322) 0.088(10) 0.059(8) 0.097(10) 0.024(7) -0.031(8) 0.005(7)
C(323) 0.109(13) 0.081(11) 0.156(16) 0.047(10) -0.053(12) -0.032(10)
C(324) 0.126(15) 0.085(11) 0.127(14) 0.057(11) -0.053(12) -0.039(10)
C(325) 0.082(10) 0.074(10) 0.094(11) -0.014(8) -0.035(8) 0.021(8)
C(326) 0.089(10) 0.051(7) 0.082(9) 0.008(7) -0.006(7) 0.010(6)
C(411) 0.053(6) 0.057(6) 0.036(5) 0.018(5) 0.004(5) -0.006(5)
C(412) 0.069(8) 0.063(7) 0.049(7) 0.008(6) 0.010(6) -0.007(6)
C(413) 0.088(9) 0.071(8) 0.057(8) 0.003(7) 0.016(7) 0.000(6)
C(414) 0.073(8) 0.072(8) 0.050(7) 0.011(7) -0.007(6) -0.011(6)
C(415) 0.095(10) 0.073(8) 0.045(7) 0.020(8) -0.002(6) 0.013(6)
C(416) 0.063(7) 0.069(7) 0.041(6) 0.021(6) 0.012(5) 0.018(5)
C(421) 0.084(9) 0.071(8) 0.042(6) 0.043(7) 0.004(6) 0.000(5)
C(422) 0.064(8) 0.098(11) 0.128(13) 0.055(8) -0.005(8) -0.008(9)
C(423) 0.098(12) 0.151(16) 0.146(16) 0.092(13) -0.027(11) -0.028(13)
C(424) 0.18(2) 0.22(3) 0.096(14) 0.14(2) 0.000(14) -0.018(15)
C(425) 0.24(2) 0.155(17) 0.086(11) 0.158(18) -0.051(14) -0.056(11)
C(426) 0.162(16) 0.146(15) 0.072(9) 0.117(14) -0.032(10) -0.032(10)
C(910) 0.159(17) 0.122(14) 0.092(12) 0.078(13) 0.025(11) 0.016(10)
C(920) 0.122(13) 0.057(8) 0.104(12) 0.011(8) 0.004(10) 0.011(8)
C(930) 0.25(3) 0.080(13) 0.18(2) 0.060(16) 0.040(19) -0.038(13)

loop_
_atom_site_label
_atom_site_fract_x
_atom_site_fract_y
_atom_site_fract_z
_atom_site_U_iso_or_equiv
_atom_site_thermal_displace_type
_atom_site_calc_flag
Re(1) 0.5000 0.5000 0.0000 0.02220(14) Uani ?
Re(2) 0.5000 0.5000 0.5000 0.03473(18) Uani ?
Cl(1) 0.7988(3) 0.5952(2) 0.25748(9) 0.0466(8) Uani ?
Cl(91) 0.8724(5) 0.9195(3) 0.3425(2) 0.127(2) Uani ?
Cl(92) 0.5894(6) 0.8825(5) 0.2824(2) 0.145(3) Uani ?
Cl(93) 1.2352(7) 0.9648(4) 0.2624(2) 0.155(3) Uani ?
Cl(94) 1.0310(6) 0.8440(3) 0.17060(18) 0.139(2) Uani ?
Cl(95) 0.1252(6) 0.7047(3) 0.8210(2) 0.122(2) Uani ?
Cl(96) 0.3715(9) 0.8119(6) 0.7619(2) 0.193(4) Uani ?
P(1) 0.5604(2) 0.62468(16) 0.08896(8) 0.0260(6) Uani ?
P(2) 0.5582(2) 0.37706(16) 0.05898(8) 0.0251(6) Uani ?
P(3) 0.5256(3) 0.6540(2) 0.44747(10) 0.0409(8) Uani ?
P(4) 0.5829(3) 0.4282(2) 0.41435(10) 0.0438(9) Uani ?
O(1) 0.6975(6) 0.5511(4) -0.0055(2) 0.0281(17) Uani ?
O(2) 0.7095(8) 0.5732(5) 0.5201(2) 0.059(2) Uani ?
C(11) 0.7124(8) 0.5920(6) 0.1202(3) 0.029(3) Uani ?
C(21) 0.6649(10) 0.4659(6) 0.1225(3) 0.033(3) Uani ?
C(31) 0.6423(12) 0.6401(9) 0.3906(4) 0.052(4) Uani ?
C(41) 0.7145(11) 0.5542(9) 0.3935(4) 0.055(4) Uani ?
C(111) 0.4103(9) 0.6028(6) 0.1347(3) 0.031(3) Uani ?
C(112) 0.2706(9) 0.5964(7) 0.1143(4) 0.039(3) Uani ?
C(113) 0.1528(10) 0.5823(8) 0.1486(4) 0.049(3) Uani ?
C(114) 0.1746(11) 0.5731(8) 0.2023(4) 0.050(4) Uani ?
C(115) 0.3163(11) 0.5799(8) 0.2222(4) 0.048(3) Uani ?
C(116) 0.4344(10) 0.5946(7) 0.1890(4) 0.040(3) Uani ?
C(121) 0.6388(9) 0.7749(6) 0.0905(3) 0.030(3) Uani ?
C(122) 0.7434(9) 0.8166(7) 0.0540(4) 0.037(3) Uani ?
C(123) 0.7987(10) 0.9310(7) 0.0520(4) 0.045(3) Uani ?
C(124) 0.7521(11) 1.0028(7) 0.0861(5) 0.052(4) Uani ?
C(125) 0.6523(12) 0.9638(7) 0.1234(4) 0.051(4) Uani ?
C(126) 0.5931(11) 0.8481(7) 0.1260(4) 0.043(3) Uani ?
C(211) 0.4059(9) 0.2715(6) 0.0842(3) 0.029(2) Uani ?
C(212) 0.2673(10) 0.2803(8) 0.0864(4) 0.043(3) Uani ?
C(213) 0.1516(11) 0.2032(8) 0.1082(4) 0.053(4) Uani ?
C(214) 0.1760(12) 0.1166(8) 0.1288(4) 0.054(4) Uani ?
C(215) 0.3148(12) 0.1075(8) 0.1277(4) 0.052(4) Uani ?
C(216) 0.4301(11) 0.1823(7) 0.1060(4) 0.043(3) Uani ?
C(221) 0.6817(9) 0.3081(7) 0.0286(3) 0.029(2) Uani ?
C(222) 0.6222(10) 0.2005(7) -0.0007(3) 0.037(3) Uani ?
C(223) 0.7176(11) 0.1518(8) -0.0264(4) 0.047(3) Uani ?
C(224) 0.8701(11) 0.2100(8) -0.0240(4) 0.048(4) Uani ?
C(225) 0.9295(10) 0.3180(8) 0.0048(4) 0.045(3) Uani ?
C(226) 0.8357(9) 0.3665(7) 0.0310(4) 0.036(3) Uani ?
C(311) 0.3622(11) 0.6637(8) 0.4131(4) 0.050(4) Uani ?
C(312) 0.2310(13) 0.5730(10) 0.3983(5) 0.070(5) Uani ?
C(313) 0.1115(15) 0.5790(13) 0.3677(5) 0.080(5) Uani ?
C(314) 0.1189(18) 0.6712(15) 0.3499(6) 0.095(7) Uani ?
C(315) 0.2517(18) 0.7640(15) 0.3597(6) 0.098(7) Uani ?
C(316) 0.3707(16) 0.7595(12) 0.3910(5) 0.089(6) Uani ?
C(321) 0.6226(13) 0.7898(8) 0.4866(4) 0.052(4) Uani ?
C(322) 0.5456(16) 0.8496(11) 0.5132(6) 0.083(5) Uani ?
C(323) 0.621(2) 0.9490(13) 0.5478(8) 0.118(8) Uani ?
C(324) 0.774(2) 0.9887(14) 0.5571(7) 0.114(8) Uani ?
C(325) 0.8508(17) 0.9283(12) 0.5344(6) 0.095(6) Uani ?
C(326) 0.7767(16) 0.8271(10) 0.4978(5) 0.079(5) Uani ?
C(411) 0.4423(12) 0.3598(9) 0.3576(4) 0.050(3) Uani ?
C(412) 0.3096(13) 0.2800(9) 0.3686(5) 0.066(4) Uani ?
C(413) 0.1987(15) 0.2233(11) 0.3269(5) 0.079(5) Uani ?
C(414) 0.2186(14) 0.2496(10) 0.2758(5) 0.071(5) Uani ?
C(415) 0.3499(15) 0.3276(10) 0.2639(5) 0.073(5) Uani ?
C(416) 0.4640(13) 0.3842(9) 0.3056(4) 0.057(4) Uani ?
C(421) 0.6968(14) 0.3405(10) 0.4165(4) 0.062(5) Uani ?
C(422) 0.8203(15) 0.3757(12) 0.4542(6) 0.093(6) Uani ?
C(423) 0.9119(19) 0.3140(16) 0.4578(8) 0.125(9) Uani ?
C(424) 0.880(3) 0.218(2) 0.4218(8) 0.152(14) Uani ?
C(425) 0.753(3) 0.1761(17) 0.3859(7) 0.146(10) Uani ?
C(426) 0.664(2) 0.2430(15) 0.3824(6) 0.116(8) Uani ?
C(910) 0.763(2) 0.8611(15) 0.2811(6) 0.117(9) Uani ?
C(920) 1.1311(18) 0.8343(11) 0.2272(6) 0.100(6) Uani ?
C(930) 0.204(3) 0.6913(15) 0.7567(9) 0.175(13) Uani ?
H(112) 0.2542 0.6014 0.0778 0.0510 Uiso calc
H(113) 0.0591 0.5793 0.1349 0.0630 Uiso calc
H(114) 0.0961 0.5625 0.2249 0.0650 Uiso calc
H(115) 0.3325 0.5745 0.2585 0.0630 Uiso calc
H(116) 0.5285 0.5990 0.2030 0.0530 Uiso calc
H(11A) 0.7997 0.6147 0.0994 0.0370 Uiso calc
H(11B) 0.7405 0.6336 0.1568 0.0370 Uiso calc
H(122) 0.7766 0.7684 0.0309 0.0480 Uiso calc
H(123) 0.8679 0.9586 0.0272 0.0580 Uiso calc
H(124) 0.7884 1.0787 0.0838 0.0680 Uiso calc
H(125) 0.6233 1.0135 0.1472 0.0670 Uiso calc
H(126) 0.5244 0.8212 0.1511 0.0560 Uiso calc
H(212) 0.2500 0.3390 0.0730 0.0560 Uiso calc
H(213) 0.0573 0.2100 0.1089 0.0680 Uiso calc
H(214) 0.0985 0.0648 0.1434 0.0710 Uiso calc
H(215) 0.3314 0.0494 0.1420 0.0680 Uiso calc
H(216) 0.5241 0.1749 0.1055 0.0560 Uiso calc
H(21A) 0.6032 0.4487 0.1527 0.0430 Uiso calc
H(21B) 0.7543 0.4479 0.1293 0.0430 Uiso calc
H(222) 0.5191 0.1611 -0.0031 0.0480 Uiso calc
H(223) 0.6779 0.0793 -0.0454 0.0610 Uiso calc
H(224) 0.9329 0.1773 -0.0416 0.0630 Uiso calc
H(225) 1.0324 0.3577 0.0066 0.0580 Uiso calc
H(226) 0.8760 0.4387 0.0503 0.0470 Uiso calc
H(312) 0.2230 0.5054 0.4093 0.0910 Uiso calc
H(313) 0.0241 0.5164 0.3596 0.1040 Uiso calc
H(314) 0.0356 0.6749 0.3308 0.1230 Uiso calc
H(315) 0.2598 0.8283 0.3451 0.1270 Uiso calc
H(316) 0.4591 0.8216 0.3976 0.1150 Uiso calc
H(31A) 0.5797 0.6206 0.3566 0.0680 Uiso calc
H(31B) 0.7206 0.7119 0.3902 0.0680 Uiso calc
H(322) 0.4411 0.8235 0.5081 0.1090 Uiso calc
H(323) 0.5658 0.9893 0.5651 0.1540 Uiso calc
H(324) 0.8244 1.0572 0.5789 0.1490 Uiso calc
H(325) 0.9544 0.9522 0.5424 0.1220 Uiso calc
H(326) 0.8321 0.7862 0.4816 0.1030 Uiso calc
H(412) 0.2954 0.2647 0.4039 0.0850 Uiso calc
H(413) 0.1112 0.1677 0.3337 0.1030 Uiso calc
H(414) 0.1416 0.2140 0.2483 0.0930 Uiso calc
H(415) 0.3626 0.3426 0.2286 0.0950 Uiso calc
H(416) 0.5531 0.4374 0.2983 0.0740 Uiso calc
H(41A) 0.8028 0.5850 0.4194 0.0720 Uiso calc
H(41B) 0.7469 0.5349 0.3581 0.0720 Uiso calc
H(422) 0.8420 0.4428 0.4778 0.1200 Uiso calc
H(423) 0.9929 0.3371 0.4841 0.1630 Uiso calc
H(424) 0.9471 0.1800 0.4213 0.1980 Uiso calc
H(425) 0.7268 0.1059 0.3647 0.1910 Uiso calc
H(426) 0.5818 0.2198 0.3565 0.1510 Uiso calc
H(91A) 0.7442 0.7816 0.2741 0.1520 Uiso calc
H(91B) 0.8168 0.8945 0.2518 0.1520 Uiso calc
H(92A) 1.1980 0.7945 0.2161 0.1300 Uiso calc
H(92B) 1.0621 0.7920 0.2509 0.1300 Uiso calc
H(93A) 0.2272 0.6234 0.7505 0.2310 Uiso calc
H(93B) 0.1342 0.6898 0.7270 0.2310 Uiso calc

loop_
_geom_angle_atom_site_label_1
_geom_angle_atom_site_label_2
_geom_angle_atom_site_label_3
_geom_angle
_geom_angle_publ_flag
O(1) Re(1) O(1) 179.996(2) ?
O(1) Re(1) P(1) 94.78(17) ?
O(1) Re(1) P(1) 85.23(17) ?
O(1) Re(1) P(1) 85.22(17) ?
O(1) Re(1) P(1) 94.77(17) ?
P(1) Re(1) P(1) 180.00(17) ?
O(1) Re(1) P(2) 95.78(16) ?
O(1) Re(1) P(2) 84.22(16) ?
P(1) Re(1) P(2) 79.56(7) ?
P(1) Re(1) P(2) 100.44(7) ?
O(1) Re(1) P(2) 84.22(16) ?
O(1) Re(1) P(2) 95.78(16) ?
P(1) Re(1) P(2) 100.44(7) ?
P(1) Re(1) P(2) 79.56(7) ?
P(2) Re(1) P(2) 180.00(7) ?
O(2) Re(2) O(2) 179.9970(10) ?
O(2) Re(2) P(4) 95.7(2) ?
O(2) Re(2) P(4) 84.3(2) ?
O(2) Re(2) P(4) 84.3(2) ?
O(2) Re(2) P(4) 95.7(2) ?
P(4) Re(2) P(4) 179.9990(10) ?
O(2) Re(2) P(3) 94.6(2) ?
O(2) Re(2) P(3) 85.4(2) ?
P(4) Re(2) P(3) 79.25(8) ?
P(4) Re(2) P(3) 100.75(8) ?
O(2) Re(2) P(3) 85.4(2) ?
O(2) Re(2) P(3) 94.6(2) ?
P(4) Re(2) P(3) 100.76(8) ?
P(4) Re(2) P(3) 79.24(8) ?
P(3) Re(2) P(3) 179.9970(10) ?
C(121) P(1) C(11) 104.0(3) ?
C(121) P(1) C(111) 105.2(4) ?
C(11) P(1) C(111) 108.3(4) ?
C(121) P(1) Re(1) 119.1(3) ?
C(11) P(1) Re(1) 102.8(3) ?
C(111) P(1) Re(1) 116.4(3) ?
C(211) P(2) C(221) 107.1(4) ?
C(211) P(2) C(21) 102.7(4) ?
C(221) P(2) C(21) 105.4(4) ?
C(211) P(2) Re(1) 119.6(3) ?
C(221) P(2) Re(1) 112.5(3) ?
C(21) P(2) Re(1) 108.2(3) ?
C(321) P(3) C(311) 105.9(5) ?
C(321) P(3) C(31) 105.9(5) ?
C(311) P(3) C(31) 102.3(5) ?
C(321) P(3) Re(2) 113.0(3) ?
C(311) P(3) Re(2) 120.3(3) ?
C(31) P(3) Re(2) 108.1(3) ?
C(411) P(4) C(421) 105.4(5) ?
C(411) P(4) C(41) 106.7(5) ?
C(421) P(4) C(41) 102.4(6) ?
C(411) P(4) Re(2) 118.0(3) ?
C(421) P(4) Re(2) 119.1(4) ?
C(41) P(4) Re(2) 103.5(3) ?
C(21) C(11) P(1) 111.2(5) ?
C(11) C(21) P(2) 113.0(5) ?
C(41) C(31) P(3) 114.2(7) ?
C(31) C(41) P(4) 110.9(7) ?
C(112) C(111) C(116) 120.1(8) ?
C(112) C(111) P(1) 118.1(6) ?
C(116) C(111) P(1) 121.8(6) ?
C(111) C(112) C(113) 119.8(9) ?
C(114) C(113) C(112) 120.8(9) ?
C(113) C(114) C(115) 118.4(9) ?
C(116) C(115) C(114) 121.7(9) ?
C(115) C(116) C(111) 119.2(9) ?
C(122) C(121) C(126) 119.6(7) ?
C(122) C(121) P(1) 118.6(6) ?
C(126) C(121) P(1) 121.8(7) ?
C(121) C(122) C(123) 119.9(8) ?
C(124) C(123) C(122) 120.7(9) ?
C(123) C(124) C(125) 120.4(8) ?
C(124) C(125) C(126) 120.2(9) ?
C(121) C(126) C(125) 119.2(9) ?
C(212) C(211) C(216) 118.2(8) ?
C(212) C(211) P(2) 120.5(6) ?
C(216) C(211) P(2) 121.2(7) ?
C(211) C(212) C(213) 121.2(9) ?
C(214) C(213) C(212) 120.1(10) ?
C(215) C(214) C(213) 119.5(8) ?
C(214) C(215) C(216) 121.2(9) ?
C(215) C(216) C(211) 119.8(9) ?
C(226) C(221) C(222) 119.4(8) ?
C(226) C(221) P(2) 119.8(6) ?
C(222) C(221) P(2) 120.6(6) ?
C(221) C(222) C(223) 119.8(9) ?
C(224) C(223) C(222) 120.7(9) ?
C(223) C(224) C(225) 119.6(9) ?
C(226) C(225) C(224) 120.1(9) ?
C(225) C(226) C(221) 120.5(8) ?
C(312) C(311) C(316) 115.3(10) ?
C(312) C(311) P(3) 122.9(8) ?
C(316) C(311) P(3) 120.8(9) ?
C(313) C(312) C(311) 122.3(13) ?
C(314) C(313) C(312) 121.1(15) ?
C(313) C(314) C(315) 120.0(14) ?
C(316) C(315) C(314) 119.2(15) ?
C(315) C(316) C(311) 121.7(14) ?
C(322) C(321) C(326) 118.0(11) ?
C(322) C(321) P(3) 121.1(9) ?
C(326) C(321) P(3) 120.0(9) ?
C(321) C(322) C(323) 121.0(14) ?
C(324) C(323) C(322) 121.0(16) ?
C(325) C(324) C(323) 119.0(15) ?
C(324) C(325) C(326) 121.0(15) ?
C(321) C(326) C(325) 119.9(14) ?
C(416) C(411) C(412) 120.7(10) ?
C(416) C(411) P(4) 122.5(8) ?
C(412) C(411) P(4) 116.8(8) ?
C(413) C(412) C(411) 119.8(11) ?
C(414) C(413) C(412) 119.5(12) ?
C(413) C(414) C(415) 121.6(11) ?
C(414) C(415) C(416) 119.4(11) ?
C(411) C(416) C(415) 119.0(11) ?
C(426) C(421) C(422) 119.7(12) ?
C(426) C(421) P(4) 121.8(10) ?
C(422) C(421) P(4) 118.5(9) ?
C(423) C(422) C(421) 121.6(14) ?
C(424) C(423) C(422) 117.8(17) ?
C(423) C(424) C(425) 122.5(18) ?
C(424) C(425) C(426) 117.7(16) ?
C(421) C(426) C(425) 120.2(14) ?
Cl(91) C(910) Cl(92) 111.3(9) ?
Cl(94) C(920) Cl(93) 111.2(8) ?
Cl(96) C(930) Cl(95) 105.0(10) ?

loop_
_geom_bond_atom_site_label_1
_geom_bond_atom_site_label_2
_geom_bond_distance
_geom_bond_publ_flag
Re(1) O(1) 1.777(5) ?
Re(1) O(1) 1.777(5) ?
Re(1) P(1) 2.474(2) ?
Re(1) P(1) 2.474(2) ?
Re(1) P(2) 2.4865(19) ?
Re(1) P(2) 2.4866(19) ?
Re(2) O(2) 1.900(7) ?
Re(2) O(2) 1.900(8) ?
Re(2) P(4) 2.466(2) ?
Re(2) P(4) 2.466(2) ?
Re(2) P(3) 2.476(2) ?
Re(2) P(3) 2.476(2) ?
Cl(91) C(910) 1.741(17) ?
Cl(92) C(910) 1.761(17) ?
Cl(93) C(920) 1.724(14) ?
Cl(94) C(920) 1.718(15) ?
Cl(95) C(930) 1.80(2) ?
Cl(96) C(930) 1.79(2) ?
P(1) C(121) 1.816(7) ?
P(1) C(11) 1.819(8) ?
P(1) C(111) 1.822(8) ?
P(2) C(211) 1.810(8) ?
P(2) C(221) 1.824(8) ?
P(2) C(21) 1.854(8) ?
P(3) C(321) 1.797(10) ?
P(3) C(311) 1.798(10) ?
P(3) C(31) 1.851(10) ?
P(4) C(411) 1.812(10) ?
P(4) C(421) 1.821(11) ?
P(4) C(41) 1.829(10) ?
C(11) C(21) 1.542(10) ?
C(31) C(41) 1.501(14) ?
C(111) C(112) 1.377(12) ?
C(111) C(116) 1.389(12) ?
C(112) C(113) 1.406(12) ?
C(113) C(114) 1.374(13) ?
C(114) C(115) 1.389(14) ?
C(115) C(116) 1.388(12) ?
C(121) C(122) 1.388(12) ?
C(121) C(126) 1.392(12) ?
C(122) C(123) 1.395(12) ?
C(123) C(124) 1.365(13) ?
C(124) C(125) 1.368(14) ?
C(125) C(126) 1.415(12) ?
C(211) C(212) 1.361(12) ?
C(211) C(216) 1.422(12) ?
C(212) C(213) 1.388(12) ?
C(213) C(214) 1.378(14) ?
C(214) C(215) 1.364(14) ?
C(215) C(216) 1.370(12) ?
C(221) C(226) 1.390(11) ?
C(221) C(222) 1.391(11) ?
C(222) C(223) 1.395(12) ?
C(223) C(224) 1.377(13) ?
C(224) C(225) 1.390(14) ?
C(225) C(226) 1.385(12) ?
C(311) C(312) 1.380(15) ?
C(311) C(316) 1.402(15) ?
C(312) C(313) 1.378(16) ?
C(313) C(314) 1.307(19) ?
C(314) C(315) 1.39(2) ?
C(315) C(316) 1.376(17) ?
C(321) C(322) 1.358(16) ?
C(321) C(326) 1.380(16) ?
C(322) C(323) 1.386(18) ?
C(323) C(324) 1.37(2) ?
C(324) C(325) 1.32(2) ?
C(325) C(326) 1.423(18) ?
C(411) C(416) 1.379(13) ?
C(411) C(412) 1.389(15) ?
C(412) C(413) 1.382(16) ?
C(413) C(414) 1.365(16) ?
C(414) C(415) 1.376(16) ?
C(415) C(416) 1.398(15) ?
C(421) C(426) 1.349(17) ?
C(421) C(422) 1.382(17) ?
C(422) C(423) 1.377(18) ?
C(423) C(424) 1.36(2) ?
C(424) C(425) 1.38(2) ?
C(425) C(426) 1.413(19) ?
